data_7010420
loop_
_publ_author_name
'Hambley, Trevor W.'
'Lindoy, Leonard F.'
'Reimers, Jeffrey R.'
'Turner, Peter'
'Wei, Gang'
'Widmer-Cooper, Asaph N.'

_publ_section_title
;
 Macrocyclic ligand design. X-Ray, DFT and solution studies of the
 effect of N-methylation and N-benzylation of
 1,4,10,13-tetraoxa-7,16-diazacyclooctadecane on its affinity for
 selected transition and post-transition metal ions
;
_journal_issue 5
_journal_name_full 'Journal of the Chemical Society, Dalton Transactions'
_journal_page_first 614
_journal_paper_doi 10.1039/b008789k
_journal_year 2001
_chemical_formula_sum 'C26 H38 Ag F6 N2 O4 P'
_chemical_formula_weight 695.42
_space_group_IT_number 33
_symmetry_cell_setting orthorhombic
_symmetry_Int_Tables_number 33
_symmetry_space_group_name_Hall 'P 2c -2n'
_symmetry_space_group_name_H-M 'P n a 21'
_atom_sites_solution_hydrogens geom
_atom_sites_solution_primary direct
_atom_sites_solution_secondary difmap
_audit_creation_method SHELXL-97
_cell_angle_alpha 90.00
_cell_angle_beta 90.00
_cell_angle_gamma 90.00
_cell_formula_units_Z 4
_cell_length_a 10.6622(6)
_cell_length_b 29.681(2)
_cell_length_c 9.2715(5)
_cell_measurement_reflns_used 7903
_cell_measurement_temperature 297(2)
_cell_measurement_theta_max 27.97
_cell_measurement_theta_min 2.30
_cell_volume 2934.1(3)
_computing_cell_refinement SAINT
_computing_data_collection SMART
_computing_data_reduction 'SAINT and XPREP'
_computing_molecular_graphics 'teXsan for Windows (MSC, 1997)'
_computing_structure_refinement 'SHELXL-97 (Sheldrick, 1997)'
_computing_structure_solution 'SIR97 (Altomare, et. al. 1997)'
_diffrn_ambient_temperature 297(2)
_diffrn_measured_fraction_theta_full 0.992
_diffrn_measured_fraction_theta_max 0.992
_diffrn_measurement_device_type 'Bruker SMART 1000 CCD'
_diffrn_measurement_method \w
_diffrn_radiation_monochromator graphite
_diffrn_radiation_source 'sealed tube'
_diffrn_radiation_type MoK\a
_diffrn_radiation_wavelength 0.71073
_diffrn_reflns_av_R_equivalents 0.0206
_diffrn_reflns_av_sigmaI/netI 0.0160
_diffrn_reflns_limit_h_max 14
_diffrn_reflns_limit_h_min -14
_diffrn_reflns_limit_k_max 39
_diffrn_reflns_limit_k_min -38
_diffrn_reflns_limit_l_max 12
_diffrn_reflns_limit_l_min -12
_diffrn_reflns_number 31014
_diffrn_reflns_theta_full 28.00
_diffrn_reflns_theta_max 28.00
_diffrn_reflns_theta_min 1.37
_diffrn_standards_decay_% 0.0
_diffrn_standards_number 75
_exptl_absorpt_coefficient_mu 0.814
_exptl_absorpt_correction_T_max 0.9201
_exptl_absorpt_correction_T_min 0.7267
_exptl_absorpt_correction_type empirical
_exptl_absorpt_process_details 'SADABS (Sheldrick, 1996)'
_exptl_crystal_colour colourless
_exptl_crystal_density_diffrn 1.574
_exptl_crystal_density_method 'not measured'
_exptl_crystal_description 'cut irregular tabular(?)'
_exptl_crystal_F_000 1424
_exptl_crystal_size_max 0.42
_exptl_crystal_size_mid 0.38
_exptl_crystal_size_min 0.10
_refine_diff_density_max 0.329
_refine_diff_density_min -0.320
_refine_diff_density_rms 0.044
_refine_ls_abs_structure_details 'Flack H D (1983), Acta Cryst. A39, 876-881'
_refine_ls_abs_structure_Flack -0.01(2)
_refine_ls_extinction_method none
_refine_ls_goodness_of_fit_ref 1.172
_refine_ls_hydrogen_treatment mixed
_refine_ls_matrix_type full
_refine_ls_number_parameters 369
_refine_ls_number_reflns 6969
_refine_ls_number_restraints 1
_refine_ls_restrained_S_all 1.172
_refine_ls_R_factor_all 0.0360
_refine_ls_R_factor_gt 0.0319
_refine_ls_shift/su_max 0.003
_refine_ls_shift/su_mean 0.000
_refine_ls_structure_factor_coef Fsqd
_refine_ls_weighting_details
;
calc w=3D1/[\s^2^(Fo^2^)+(0.0318P)^2^+1.0854P] where P=3D(Fo^2^+2Fc^2^)/3
;
_refine_ls_weighting_scheme calc
_refine_ls_wR_factor_gt 0.0812
_refine_ls_wR_factor_ref 0.0834
_reflns_number_gt 6345
_reflns_number_total 6969
_reflns_threshold_expression >2sigma(I)
_cod_data_source_file b008789k.txt
_cod_data_source_block '[Ag(3)]PF6'
_cod_original_sg_symbol_H-M 'P n a 21   '
_cod_database_code 7010420

loop_
_symmetry_equiv_pos_as_xyz
'x, y, z'
'-x, -y, z+1/2'
'x+1/2, -y+1/2, z'
'-x+1/2, y+1/2, z+1/2'

loop_
_atom_site_label
_atom_site_type_symbol
_atom_site_fract_x
_atom_site_fract_y
_atom_site_fract_z
_atom_site_U_iso_or_equiv
_atom_site_adp_type
_atom_site_occupancy
_atom_site_symmetry_multiplicity
_atom_site_calc_flag
_atom_site_refinement_flags
_atom_site_disorder_assembly
_atom_site_disorder_group
Ag1 Ag 0.15962(4) 0.397594(18) 0.06494(6) 0.05003(17) Uani 0.90 1 d P . .
Ag2 Ag 0.1620(15) 0.3843(4) 0.0802(15) 0.047(3) Uiso 0.04 1 d P . .
Ag3 Ag 0.1555(11) 0.4086(3) 0.0582(19) 0.0374(18) Uiso 0.06 1 d P . .
P1 P 0.66172(7) 0.39614(3) 0.5564(3) 0.0578(2) Uani 1 1 d . . .
F1 F 0.6506(3) 0.39313(15) 0.3874(5) 0.1205(17) Uani 1 1 d . . .
F2 F 0.5929(3) 0.44311(9) 0.5521(7) 0.1442(14) Uani 1 1 d . . .
F3 F 0.6746(4) 0.40038(15) 0.7243(5) 0.1216(17) Uani 1 1 d . . .
F4 F 0.7293(4) 0.35031(10) 0.5621(7) 0.1614(16) Uani 1 1 d . . .
F5 F 0.5285(2) 0.37381(10) 0.5674(6) 0.1153(9) Uani 1 1 d . . .
F6 F 0.7926(3) 0.42011(14) 0.5451(5) 0.1328(12) Uani 1 1 d . . .
O1 O 0.0721(3) 0.36945(10) -0.1761(3) 0.0772(7) Uani 1 1 d . . .
O2 O 0.2215(3) 0.44313(11) -0.1767(4) 0.0700(8) Uani 1 1 d . . .
O3 O 0.2269(3) 0.44110(11) 0.3135(4) 0.0725(9) Uani 1 1 d . . .
O4 O 0.0021(3) 0.46088(9) 0.1733(3) 0.0745(7) Uani 1 1 d . . .
N1 N -0.0486(2) 0.36915(10) 0.0958(3) 0.0624(8) Uani 1 1 d . . .
N2 N 0.3816(2) 0.40759(8) 0.0652(6) 0.0613(5) Uani 1 1 d . . .
C1 C -0.0683(4) 0.33439(15) -0.0136(5) 0.0808(11) Uani 1 1 d . . .
H1A H -0.1536 0.3233 -0.0052 0.097 Uiso 1 1 calc R . .
H1B H -0.0125 0.3094 0.0065 0.097 Uiso 1 1 calc R . .
C2 C -0.0471(5) 0.34955(18) -0.1667(6) 0.0913(16) Uani 1 1 d . . .
H2A H -0.0521 0.3240 -0.2315 0.110 Uiso 1 1 calc R . .
H2B H -0.1110 0.3711 -0.1945 0.110 Uiso 1 1 calc R . .
C3 C 0.0920(6) 0.39338(17) -0.3048(4) 0.0934(15) Uani 1 1 d . . .
H3A H 0.0298 0.4170 -0.3151 0.112 Uiso 1 1 calc R . .
H3B H 0.0854 0.3733 -0.3870 0.112 Uiso 1 1 calc R . .
C4 C 0.2190(5) 0.41307(19) -0.2976(4) 0.0939(14) Uani 1 1 d . . .
H4A H 0.2811 0.3895 -0.2855 0.113 Uiso 1 1 calc R . .
H4B H 0.2375 0.4293 -0.3858 0.113 Uiso 1 1 calc R . .
C5 C 0.3407(4) 0.46079(15) -0.1438(5) 0.0769(11) Uani 1 1 d . . .
H5A H 0.3320 0.4852 -0.0748 0.092 Uiso 1 1 calc R . .
H5B H 0.3785 0.4729 -0.2306 0.092 Uiso 1 1 calc R . .
C6 C 0.4261(4) 0.42431(15) -0.0806(5) 0.0715(11) Uani 1 1 d . . .
H6A H 0.4297 0.3991 -0.1471 0.086 Uiso 1 1 calc R . .
H6B H 0.5103 0.4363 -0.0709 0.086 Uiso 1 1 calc R . .
C7 C 0.4206(5) 0.44070(17) 0.1739(6) 0.0829(13) Uani 1 1 d . . .
H7A H 0.4025 0.4706 0.1373 0.100 Uiso 1 1 calc R . .
H7B H 0.5107 0.4385 0.1862 0.100 Uiso 1 1 calc R . .
C8 C 0.3611(4) 0.43593(18) 0.3164(5) 0.0827(12) Uani 1 1 d . . .
H8A H 0.3811 0.4064 0.3550 0.099 Uiso 1 1 calc R . .
H8B H 0.3962 0.4583 0.3811 0.099 Uiso 1 1 calc R . .
C9 C 0.1811(5) 0.48530(15) 0.3015(6) 0.0906(14) Uani 1 1 d . . .
H9A H 0.2093 0.4987 0.2118 0.109 Uiso 1 1 calc R . .
H9B H 0.2118 0.5035 0.3809 0.109 Uiso 1 1 calc R . .
C10 C 0.0428(5) 0.48316(17) 0.3047(6) 0.0946(15) Uani 1 1 d . . .
H10A H 0.0148 0.4663 0.3885 0.114 Uiso 1 1 calc R . .
H10B H 0.0078 0.5133 0.3098 0.114 Uiso 1 1 calc R . .
C11 C -0.1218(4) 0.44562(14) 0.1780(5) 0.0766(11) Uani 1 1 d . . .
H11A H -0.1782 0.4699 0.1516 0.092 Uiso 1 1 calc R . .
H11B H -0.1423 0.4360 0.2752 0.092 Uiso 1 1 calc R . .
C12 C -0.1374(3) 0.40756(13) 0.0771(10) 0.0780(12) Uani 1 1 d . . .
H12A H -0.1286 0.4190 -0.0204 0.094 Uiso 1 1 calc R . .
H12B H -0.2222 0.3961 0.0869 0.094 Uiso 1 1 calc R . .
C13 C -0.0719(5) 0.34857(17) 0.2400(5) 0.0803(14) Uani 1 1 d . . .
H13A H -0.1523 0.3333 0.2376 0.096 Uiso 1 1 calc R . .
H13B H -0.0777 0.3725 0.3109 0.096 Uiso 1 1 calc R . .
C14 C 0.0266(4) 0.31550(12) 0.2887(4) 0.0673(9) Uani 1 1 d . . .
C15 C 0.0105(5) 0.26892(15) 0.2761(6) 0.0891(13) Uani 1 1 d . . .
H15 H -0.0601 0.2576 0.2298 0.107 Uiso 1 1 calc R . .
C16 C 0.0982(6) 0.23970(15) 0.3316(6) 0.0969(16) Uani 1 1 d . . .
H16 H 0.0870 0.2088 0.3209 0.116 Uiso 1 1 calc R . .
C17 C 0.2005(6) 0.25545(16) 0.4018(5) 0.0930(15) Uani 1 1 d . . .
H17 H 0.2576 0.2354 0.4421 0.112 Uiso 1 1 calc R . .
C18 C 0.2205(5) 0.30146(16) 0.4135(4) 0.0850(12) Uani 1 1 d . . .
H18 H 0.2919 0.3125 0.4590 0.102 Uiso 1 1 calc R . .
C19 C 0.1324(4) 0.33050(13) 0.3563(4) 0.0709(10) Uani 1 1 d . . .
H19 H 0.1457 0.3614 0.3640 0.085 Uiso 1 1 calc R . .
C20 C 0.4425(3) 0.36273(13) 0.0923(5) 0.0698(11) Uani 1 1 d . . .
H20A H 0.5327 0.3662 0.0842 0.084 Uiso 1 1 calc R . .
H20B H 0.4240 0.3534 0.1902 0.084 Uiso 1 1 calc R . .
C21 C 0.4005(3) 0.32643(12) -0.0096(4) 0.0620(8) Uani 1 1 d . . .
C22 C 0.2889(4) 0.30347(12) 0.0145(4) 0.0686(9) Uani 1 1 d . . .
H22 H 0.2430 0.3096 0.0975 0.082 Uiso 1 1 calc R . .
C23 C 0.2453(5) 0.27223(14) -0.0803(6) 0.0851(12) Uani 1 1 d . . .
H23 H 0.1698 0.2576 -0.0622 0.102 Uiso 1 1 calc R . .
C24 C 0.3124(7) 0.26209(17) -0.2029(6) 0.1023(18) Uani 1 1 d . . .
H24 H 0.2814 0.2411 -0.2681 0.123 Uiso 1 1 calc R . .
C25 C 0.4251(7) 0.28300(17) -0.2290(5) 0.1043(19) Uani 1 1 d . . .
H25 H 0.4713 0.2760 -0.3110 0.125 Uiso 1 1 calc R . .
C26 C 0.4687(4) 0.31460(14) -0.1314(5) 0.0792(12) Uani 1 1 d . . .
H26 H 0.5459 0.3283 -0.1479 0.095 Uiso 1 1 calc R . .

loop_
_atom_site_aniso_label
_atom_site_aniso_U_11
_atom_site_aniso_U_22
_atom_site_aniso_U_33
_atom_site_aniso_U_23
_atom_site_aniso_U_13
_atom_site_aniso_U_12
Ag1 0.0453(2) 0.0595(6) 0.0453(2) -0.0002(5) -0.0016(2) 0.0014(4)
P1 0.0506(3) 0.0732(4) 0.0496(6) -0.0001(6) -0.0023(5) -0.0004(3)
F1 0.081(2) 0.225(5) 0.0556(19) -0.012(2) -0.0077(14) -0.006(2)
F2 0.147(3) 0.0863(16) 0.200(4) 0.003(3) -0.067(4) 0.0239(16)
F3 0.092(2) 0.222(5) 0.0511(18) -0.0115(19) 0.0044(16) -0.003(2)
F4 0.179(3) 0.120(2) 0.186(3) -0.051(3) -0.071(4) 0.076(2)
F5 0.0822(14) 0.154(2) 0.1097(18) 0.022(3) -0.011(3) -0.0464(15)
F6 0.0768(15) 0.222(3) 0.100(3) 0.017(3) -0.002(2) -0.0585(19)
O1 0.0849(19) 0.0961(19) 0.0507(13) -0.0043(13) -0.0139(13) -0.0028(15)
O2 0.073(2) 0.077(2) 0.0596(17) 0.0052(16) 0.0115(17) 0.0122(17)
O3 0.078(2) 0.0718(19) 0.0680(19) -0.0108(16) -0.0001(18) 0.0041(17)
O4 0.0703(16) 0.0790(16) 0.0742(17) 0.0012(14) 0.0098(14) 0.0060(13)
N1 0.0484(13) 0.0711(16) 0.068(2) 0.0072(14) 0.0051(13) 0.0014(11)
N2 0.0520(12) 0.0686(14) 0.0634(13) -0.004(2) -0.006(3) 0.0005(10)
C1 0.066(2) 0.085(3) 0.092(3) 0.001(2) -0.013(2) -0.013(2)
C2 0.091(4) 0.098(3) 0.084(3) -0.018(3) -0.036(3) -0.010(3)
C3 0.124(4) 0.113(4) 0.043(2) -0.011(2) -0.007(2) 0.012(3)
C4 0.118(4) 0.122(4) 0.0414(19) -0.005(2) 0.021(2) 0.012(3)
C5 0.082(3) 0.068(2) 0.080(3) 0.014(2) 0.014(2) 0.002(2)
C6 0.052(2) 0.079(3) 0.083(3) 0.010(2) 0.019(2) -0.0001(18)
C7 0.065(3) 0.088(3) 0.096(3) -0.006(3) -0.015(2) -0.014(2)
C8 0.071(3) 0.105(3) 0.073(3) -0.011(2) -0.026(2) -0.002(2)
C9 0.106(4) 0.078(3) 0.088(3) -0.019(2) -0.018(3) 0.005(2)
C10 0.109(4) 0.089(3) 0.086(3) -0.027(2) 0.003(3) 0.033(3)
C11 0.062(2) 0.080(3) 0.087(3) 0.014(2) 0.017(2) 0.0256(19)
C12 0.0516(16) 0.090(2) 0.093(3) 0.012(4) 0.001(3) 0.0131(14)
C13 0.062(2) 0.089(3) 0.091(3) 0.031(3) 0.028(2) 0.015(2)
C14 0.070(2) 0.063(2) 0.068(2) 0.0163(17) 0.0218(19) 0.0077(17)
C15 0.080(3) 0.073(2) 0.114(4) 0.013(2) 0.015(3) -0.007(2)
C16 0.120(4) 0.062(2) 0.109(4) 0.013(2) 0.010(3) 0.013(3)
C17 0.124(4) 0.083(3) 0.071(3) 0.017(2) 0.009(3) 0.038(3)
C18 0.102(3) 0.102(3) 0.051(2) 0.003(2) -0.005(2) 0.006(3)
C19 0.104(3) 0.065(2) 0.0442(17) 0.0042(15) 0.0114(19) 0.003(2)
C20 0.0521(16) 0.087(2) 0.070(3) -0.0002(19) -0.0097(17) 0.0126(15)
C21 0.059(2) 0.066(2) 0.061(2) 0.0136(16) 0.0039(16) 0.0214(16)
C22 0.070(2) 0.071(2) 0.065(2) 0.0048(16) 0.0069(16) 0.0169(18)
C23 0.094(3) 0.066(2) 0.095(3) -0.004(2) -0.006(3) 0.011(2)
C24 0.155(5) 0.072(3) 0.080(3) -0.006(2) -0.020(4) 0.035(3)
C25 0.162(6) 0.084(3) 0.067(3) 0.007(2) 0.034(3) 0.039(3)
C26 0.087(3) 0.079(2) 0.072(2) 0.016(2) 0.027(2) 0.022(2)

loop_
_atom_type_symbol
_atom_type_description
_atom_type_scat_dispersion_real
_atom_type_scat_dispersion_imag
_atom_type_scat_source
C C 0.0033 0.0016 'International Tables Vol C Tables 4.2.6.8 and 6.1.1.4'
H H 0.0000 0.0000 'International Tables Vol C Tables 4.2.6.8 and 6.1.1.4'
Ag Ag -0.8971 1.1015 'International Tables Vol C Tables 4.2.6.8 and 6.1.1.4'
F F 0.0171 0.0103 'International Tables Vol C Tables 4.2.6.8 and 6.1.1.4'
N N 0.0061 0.0033 'International Tables Vol C Tables 4.2.6.8 and 6.1.1.4'
O O 0.0106 0.0060 'International Tables Vol C Tables 4.2.6.8 and 6.1.1.4'
P P 0.1023 0.0942 'International Tables Vol C Tables 4.2.6.8 and 6.1.1.4'

loop_
_geom_angle_atom_site_label_1
_geom_angle_atom_site_label_2
_geom_angle_atom_site_label_3
_geom_angle
_geom_angle_site_symmetry_1
_geom_angle_site_symmetry_3
_geom_angle_publ_flag
N2 Ag1 N1 164.70(11) . . ?
N2 Ag1 O1 113.76(15) . . ?
N1 Ag1 O1 69.58(10) . . ?
Ag3 Ag2 N1 97(2) . . ?
Ag3 Ag2 N2 78.6(19) . . ?
N1 Ag2 N2 174.9(6) . . ?
Ag2 Ag3 N2 84(2) . . ?
Ag2 Ag3 O4 123(2) . . ?
N2 Ag3 O4 130.7(5) . . ?
Ag2 Ag3 N1 66.0(18) . . ?
N2 Ag3 N1 149.5(6) . . ?
O4 Ag3 N1 70.2(3) . . ?
Ag2 Ag3 O2 127(2) . . ?
N2 Ag3 O2 75.4(4) . . ?
O4 Ag3 O2 107.6(5) . . ?
N1 Ag3 O2 123.9(6) . . ?
F4 P1 F3 89.8(3) . . ?
F4 P1 F6 89.2(2) . . ?
F3 P1 F6 87.3(2) . . ?
F4 P1 F5 92.8(2) . . ?
F3 P1 F5 92.8(3) . . ?
F6 P1 F5 178.0(2) . . ?
F4 P1 F1 91.1(3) . . ?
F3 P1 F1 178.5(2) . . ?
F6 P1 F1 91.5(3) . . ?
F5 P1 F1 88.4(3) . . ?
F4 P1 F2 179.5(4) . . ?
F3 P1 F2 89.7(3) . . ?
F6 P1 F2 90.7(2) . . ?
F5 P1 F2 87.34(18) . . ?
F1 P1 F2 89.4(3) . . ?
C2 O1 C3 113.8(4) . . ?
C2 O1 Ag1 114.4(3) . . ?
C3 O1 Ag1 121.4(3) . . ?
C5 O2 C4 114.7(4) . . ?
C5 O2 Ag3 102.5(4) . . ?
C4 O2 Ag3 114.9(4) . . ?
C9 O3 C8 116.5(4) . . ?
C11 O4 C10 113.8(4) . . ?
C11 O4 Ag3 115.6(3) . . ?
C10 O4 Ag3 116.5(4) . . ?
C1 N1 C13 108.0(3) . . ?
C1 N1 C12 111.5(4) . . ?
C13 N1 C12 108.1(4) . . ?
C1 N1 Ag2 103.6(4) . . ?
C13 N1 Ag2 107.5(4) . . ?
C12 N1 Ag2 117.6(4) . . ?
C1 N1 Ag1 107.4(2) . . ?
C13 N1 Ag1 114.0(3) . . ?
C12 N1 Ag1 107.8(2) . . ?
Ag2 N1 Ag1 10.0(3) . . ?
C1 N1 Ag3 111.1(4) . . ?
C13 N1 Ag3 117.6(5) . . ?
C12 N1 Ag3 100.3(3) . . ?
Ag2 N1 Ag3 17.4(5) . . ?
Ag1 N1 Ag3 7.5(3) . . ?
C7 N2 C20 110.9(4) . . ?
C7 N2 C6 107.7(3) . . ?
C20 N2 C6 107.7(3) . . ?
C7 N2 Ag1 111.4(3) . . ?
C20 N2 Ag1 108.58(19) . . ?
C6 N2 Ag1 110.5(3) . . ?
C7 N2 Ag3 107.0(4) . . ?
C20 N2 Ag3 116.6(3) . . ?
C6 N2 Ag3 106.5(5) . . ?
Ag1 N2 Ag3 8.0(3) . . ?
C7 N2 Ag2 114.9(4) . . ?
C20 N2 Ag2 98.9(4) . . ?
C6 N2 Ag2 116.3(4) . . ?
Ag1 N2 Ag2 9.8(3) . . ?
Ag3 N2 Ag2 17.8(5) . . ?
N1 C1 C2 114.9(4) . . ?
O1 C2 C1 108.7(4) . . ?
O1 C3 C4 107.5(4) . . ?
O2 C4 C3 107.4(4) . . ?
O2 C5 C6 110.9(4) . . ?
N2 C6 C5 112.7(3) . . ?
N2 C7 C8 115.4(4) . . ?
O3 C8 C7 113.7(4) . . ?
O3 C9 C10 107.8(4) . . ?
O4 C10 C9 107.5(4) . . ?
O4 C11 C12 109.5(3) . . ?
C11 C12 N1 116.1(5) . . ?
N1 C13 C14 114.8(3) . . ?
C19 C14 C15 117.5(4) . . ?
C19 C14 C13 120.1(4) . . ?
C15 C14 C13 122.3(4) . . ?
C16 C15 C14 120.6(5) . . ?
C17 C16 C15 120.7(5) . . ?
C16 C17 C18 120.1(4) . . ?
C19 C18 C17 118.7(5) . . ?
C14 C19 C18 122.3(4) . . ?
C21 C20 N2 113.7(3) . . ?
C26 C21 C22 117.1(4) . . ?
C26 C21 C20 122.5(4) . . ?
C22 C21 C20 120.4(3) . . ?
C23 C22 C21 121.5(4) . . ?
C22 C23 C24 120.4(5) . . ?
C25 C24 C23 120.1(5) . . ?
C24 C25 C26 119.0(5) . . ?
C25 C26 C21 121.8(5) . . ?

loop_
_geom_bond_atom_site_label_1
_geom_bond_atom_site_label_2
_geom_bond_distance
_geom_bond_site_symmetry_2
_geom_bond_publ_flag
Ag1 N2 2.385(2) . ?
Ag1 N1 2.392(3) . ?
Ag1 O1 2.562(3) . ?
Ag2 Ag3 0.75(2) . ?
Ag2 N1 2.295(15) . ?
Ag2 N2 2.445(15) . ?
Ag3 N2 2.412(12) . ?
Ag3 O4 2.493(11) . ?
Ag3 N1 2.496(12) . ?
Ag3 O2 2.507(17) . ?
P1 F4 1.540(3) . ?
P1 F3 1.568(6) . ?
P1 F6 1.570(3) . ?
P1 F5 1.571(2) . ?
P1 F1 1.574(6) . ?
P1 F2 1.576(3) . ?
O1 C2 1.403(6) . ?
O1 C3 1.404(5) . ?
O2 C5 1.409(6) . ?
O2 C4 1.433(6) . ?
O3 C9 1.404(5) . ?
O3 C8 1.439(5) . ?
O4 C11 1.397(5) . ?
O4 C10 1.453(6) . ?
N1 C1 1.462(5) . ?
N1 C13 1.491(5) . ?
N1 C12 1.492(4) . ?
N2 C7 1.468(6) . ?
N2 C20 1.503(4) . ?
N2 C6 1.517(7) . ?
C1 C2 1.506(7) . ?
C3 C4 1.476(8) . ?
C5 C6 1.531(6) . ?
C7 C8 1.472(7) . ?
C9 C10 1.477(7) . ?
C11 C12 1.476(8) . ?
C13 C14 1.507(6) . ?
C14 C19 1.366(6) . ?
C14 C15 1.398(6) . ?
C15 C16 1.375(7) . ?
C16 C17 1.354(8) . ?
C17 C18 1.386(7) . ?
C18 C19 1.381(6) . ?
C20 C21 1.501(5) . ?
C21 C26 1.388(5) . ?
C21 C22 1.389(6) . ?
C22 C23 1.359(6) . ?
C23 C24 1.376(8) . ?
C24 C25 1.373(9) . ?
C25 C26 1.384(7) . ?

loop_
_geom_torsion_atom_site_label_1
_geom_torsion_atom_site_label_2
_geom_torsion_atom_site_label_3
_geom_torsion_atom_site_label_4
_geom_torsion
_geom_torsion_site_symmetry_1
_geom_torsion_site_symmetry_2
_geom_torsion_site_symmetry_3
_geom_torsion_site_symmetry_4
_geom_torsion_publ_flag
N1 Ag2 Ag3 N2 178.3(5) . . . . ?
N1 Ag2 Ag3 O4 43(2) . . . . ?
N2 Ag2 Ag3 O4 -135.0(18) . . . . ?
N2 Ag2 Ag3 N1 -178.3(5) . . . . ?
N1 Ag2 Ag3 O2 -115.4(17) . . . . ?
N2 Ag2 Ag3 O2 66.3(18) . . . . ?
N2 Ag1 O1 C2 160.1(3) . . . . ?
N1 Ag1 O1 C2 -3.8(3) . . . . ?
N2 Ag1 O1 C3 -57.3(4) . . . . ?
N1 Ag1 O1 C3 138.8(4) . . . . ?
Ag2 Ag3 O2 C5 -96(3) . . . . ?
N2 Ag3 O2 C5 -26.1(3) . . . . ?
O4 Ag3 O2 C5 102.6(5) . . . . ?
N1 Ag3 O2 C5 -179.9(4) . . . . ?
Ag2 Ag3 O2 C4 29(3) . . . . ?
N2 Ag3 O2 C4 99.0(4) . . . . ?
O4 Ag3 O2 C4 -132.4(4) . . . . ?
N1 Ag3 O2 C4 -54.9(6) . . . . ?
Ag2 Ag3 O4 C11 -52(3) . . . . ?
N2 Ag3 O4 C11 -164.3(7) . . . . ?
N1 Ag3 O4 C11 -10.5(5) . . . . ?
O2 Ag3 O4 C11 110.0(4) . . . . ?
Ag2 Ag3 O4 C10 85(3) . . . . ?
N2 Ag3 O4 C10 -26.7(11) . . . . ?
N1 Ag3 O4 C10 127.1(4) . . . . ?
O2 Ag3 O4 C10 -112.3(5) . . . . ?
Ag3 Ag2 N1 C1 117.6(19) . . . . ?
N2 Ag2 N1 C1 137(8) . . . . ?
Ag3 Ag2 N1 C13 -128.2(19) . . . . ?
N2 Ag2 N1 C13 -109(8) . . . . ?
Ag3 Ag2 N1 C12 -6(2) . . . . ?
N2 Ag2 N1 C12 13(8) . . . . ?
Ag3 Ag2 N1 Ag1 4.0(13) . . . . ?
N2 Ag2 N1 Ag1 23(6) . . . . ?
N2 Ag2 N1 Ag3 19(6) . . . . ?
N2 Ag1 N1 C1 -76.7(6) . . . . ?
O1 Ag1 N1 C1 28.8(2) . . . . ?
N2 Ag1 N1 C13 42.9(7) . . . . ?
O1 Ag1 N1 C13 148.5(3) . . . . ?
N2 Ag1 N1 C12 162.9(6) . . . . ?
O1 Ag1 N1 C12 -91.5(4) . . . . ?
N2 Ag1 N1 Ag2 -7.8(19) . . . . ?
O1 Ag1 N1 Ag2 97.8(19) . . . . ?
N2 Ag1 N1 Ag3 163(3) . . . . ?
O1 Ag1 N1 Ag3 -91(3) . . . . ?
Ag2 Ag3 N1 C1 -67(2) . . . . ?
N2 Ag3 N1 C1 -70.7(15) . . . . ?
O4 Ag3 N1 C1 150.5(3) . . . . ?
O2 Ag3 N1 C1 52.2(5) . . . . ?
Ag2 Ag3 N1 C13 58(2) . . . . ?
N2 Ag3 N1 C13 54.5(14) . . . . ?
O4 Ag3 N1 C13 -84.4(4) . . . . ?
O2 Ag3 N1 C13 177.3(4) . . . . ?
Ag2 Ag3 N1 C12 174.6(19) . . . . ?
N2 Ag3 N1 C12 171.3(13) . . . . ?
O4 Ag3 N1 C12 32.4(5) . . . . ?
O2 Ag3 N1 C12 -65.9(6) . . . . ?
N2 Ag3 N1 Ag2 -3.3(11) . . . . ?
O4 Ag3 N1 Ag2 -142(2) . . . . ?
O2 Ag3 N1 Ag2 120(2) . . . . ?
Ag2 Ag3 N1 Ag1 -5.3(17) . . . . ?
N2 Ag3 N1 Ag1 -8.6(17) . . . . ?
O4 Ag3 N1 Ag1 -147(3) . . . . ?
O2 Ag3 N1 Ag1 114(3) . . . . ?
N1 Ag1 N2 C7 -105.3(5) . . . . ?
O1 Ag1 N2 C7 155.2(3) . . . . ?
N1 Ag1 N2 C20 17.0(8) . . . . ?
O1 Ag1 N2 C20 -82.4(3) . . . . ?
N1 Ag1 N2 C6 134.9(5) . . . . ?
O1 Ag1 N2 C6 35.5(2) . . . . ?
N1 Ag1 N2 Ag3 -164(3) . . . . ?
O1 Ag1 N2 Ag3 97(3) . . . . ?
N1 Ag1 N2 Ag2 7.4(19) . . . . ?
O1 Ag1 N2 Ag2 -92.1(18) . . . . ?
Ag2 Ag3 N2 C7 -119.1(18) . . . . ?
O4 Ag3 N2 C7 9.3(10) . . . . ?
N1 Ag3 N2 C7 -116.0(13) . . . . ?
O2 Ag3 N2 C7 110.1(4) . . . . ?
Ag2 Ag3 N2 C20 6(2) . . . . ?
O4 Ag3 N2 C20 134.0(7) . . . . ?
N1 Ag3 N2 C20 8.7(16) . . . . ?
O2 Ag3 N2 C20 -125.2(4) . . . . ?
Ag2 Ag3 N2 C6 125.9(18) . . . . ?
O4 Ag3 N2 C6 -105.8(9) . . . . ?
N1 Ag3 N2 C6 128.9(13) . . . . ?
O2 Ag3 N2 C6 -5.0(3) . . . . ?
Ag2 Ag3 N2 Ag1 5.0(16) . . . . ?
O4 Ag3 N2 Ag1 133(4) . . . . ?
N1 Ag3 N2 Ag1 8.1(16) . . . . ?
O2 Ag3 N2 Ag1 -126(3) . . . . ?
O4 Ag3 N2 Ag2 128(3) . . . . ?
N1 Ag3 N2 Ag2 3.1(10) . . . . ?
O2 Ag3 N2 Ag2 -131(2) . . . . ?
Ag3 Ag2 N2 C7 67(2) . . . . ?
N1 Ag2 N2 C7 48(8) . . . . ?
Ag3 Ag2 N2 C20 -174.9(19) . . . . ?
N1 Ag2 N2 C20 166(8) . . . . ?
Ag3 Ag2 N2 C6 -60.1(19) . . . . ?
N1 Ag2 N2 C6 -80(8) . . . . ?
Ag3 Ag2 N2 Ag1 -4.1(13) . . . . ?
N1 Ag2 N2 Ag1 -24(6) . . . . ?
N1 Ag2 N2 Ag3 -20(6) . . . . ?
C13 N1 C1 C2 -179.4(4) . . . . ?
C12 N1 C1 C2 61.9(5) . . . . ?
Ag2 N1 C1 C2 -65.5(5) . . . . ?
Ag1 N1 C1 C2 -56.0(4) . . . . ?
Ag3 N1 C1 C2 -49.0(6) . . . . ?
C3 O1 C2 C1 -167.1(4) . . . . ?
Ag1 O1 C2 C1 -21.6(5) . . . . ?
N1 C1 C2 O1 52.8(6) . . . . ?
C2 O1 C3 C4 178.7(4) . . . . ?
Ag1 O1 C3 C4 35.9(5) . . . . ?
C5 O2 C4 C3 172.7(4) . . . . ?
Ag3 O2 C4 C3 54.3(6) . . . . ?
O1 C3 C4 O2 -61.3(5) . . . . ?
C4 O2 C5 C6 -70.8(5) . . . . ?
Ag3 O2 C5 C6 54.4(4) . . . . ?
C7 N2 C6 C5 -79.5(4) . . . . ?
C20 N2 C6 C5 160.9(4) . . . . ?
Ag1 N2 C6 C5 42.4(4) . . . . ?
Ag3 N2 C6 C5 35.1(5) . . . . ?
Ag2 N2 C6 C5 51.1(5) . . . . ?
O2 C5 C6 N2 -66.1(5) . . . . ?
C20 N2 C7 C8 -76.2(5) . . . . ?
C6 N2 C7 C8 166.2(4) . . . . ?
Ag1 N2 C7 C8 44.9(5) . . . . ?
Ag3 N2 C7 C8 52.0(6) . . . . ?
Ag2 N2 C7 C8 34.9(6) . . . . ?
C9 O3 C8 C7 -76.6(6) . . . . ?
N2 C7 C8 O3 -61.4(6) . . . . ?
C8 O3 C9 C10 -178.4(4) . . . . ?
C11 O4 C10 C9 163.7(4) . . . . ?
Ag3 O4 C10 C9 25.4(6) . . . . ?
O3 C9 C10 O4 -67.5(5) . . . . ?
C10 O4 C11 C12 -154.6(4) . . . . ?
Ag3 O4 C11 C12 -15.8(7) . . . . ?
O4 C11 C12 N1 54.2(6) . . . . ?
C1 N1 C12 C11 -177.3(4) . . . . ?
C13 N1 C12 C11 64.1(6) . . . . ?
Ag2 N1 C12 C11 -57.8(8) . . . . ?
Ag1 N1 C12 C11 -59.6(6) . . . . ?
Ag3 N1 C12 C11 -59.6(7) . . . . ?
C1 N1 C13 C14 71.0(5) . . . . ?
C12 N1 C13 C14 -168.1(4) . . . . ?
Ag2 N1 C13 C14 -40.3(6) . . . . ?
Ag1 N1 C13 C14 -48.3(5) . . . . ?
Ag3 N1 C13 C14 -55.7(5) . . . . ?
N1 C13 C14 C19 84.9(5) . . . . ?
N1 C13 C14 C15 -99.5(5) . . . . ?
C19 C14 C15 C16 0.7(7) . . . . ?
C13 C14 C15 C16 -175.0(5) . . . . ?
C14 C15 C16 C17 1.2(8) . . . . ?
C15 C16 C17 C18 -2.5(8) . . . . ?
C16 C17 C18 C19 1.9(7) . . . . ?
C15 C14 C19 C18 -1.3(6) . . . . ?
C13 C14 C19 C18 174.6(4) . . . . ?
C17 C18 C19 C14 0.0(6) . . . . ?
C7 N2 C20 C21 176.4(4) . . . . ?
C6 N2 C20 C21 -66.0(4) . . . . ?
Ag1 N2 C20 C21 53.7(4) . . . . ?
Ag3 N2 C20 C21 53.6(6) . . . . ?
Ag2 N2 C20 C21 55.4(5) . . . . ?
N2 C20 C21 C26 97.3(4) . . . . ?
N2 C20 C21 C22 -81.9(4) . . . . ?
C26 C21 C22 C23 -3.0(5) . . . . ?
C20 C21 C22 C23 176.3(3) . . . . ?
C21 C22 C23 C24 0.9(6) . . . . ?
C22 C23 C24 C25 1.1(7) . . . . ?
C23 C24 C25 C26 -0.8(7) . . . . ?
C24 C25 C26 C21 -1.4(7) . . . . ?
C22 C21 C26 C25 3.2(6) . . . . ?
C20 C21 C26 C25 -176.0(4) . . . . ?
